data_1552927
loop_
_publ_author_name
'Mondelli, Pierluigi'
'Boschetto, Gabriele'
'Horton, Peter N.'
'Tiwana, Priti'
'Skylaris, Chris-Kriton'
'Coles, Simon J.'
'Krompiec, Michal'
'Morse, Graham'

_publ_section_title
;
 Meta-analysis: the molecular organization of non-fullerene acceptors
;
_journal_issue 4
_journal_name_full 'Materials Horizons'
_journal_page_first 1062
_journal_page_last 1072
_journal_paper_doi 10.1039/C9MH01439J
_journal_volume 7
_journal_year 2020
_chemical_formula_moiety 'C23 H20 N2 O S'
_chemical_formula_sum 'C23 H20 N2 O S'
_chemical_formula_weight 372.47
_space_group_crystal_system triclinic
_space_group_IT_number 2
_space_group_name_Hall '-P 1'
_space_group_name_H-M_alt 'P -1'
_atom_sites_solution_hydrogens geom
_atom_sites_solution_primary dual
_audit_creation_date 2019-05-14
_audit_creation_method
;
Olex2 1.2
(compiled 2018.05.29 svn.r3508 for OlexSys, GUI svn.r5506)
;
_audit_update_record
;
2019-07-24 deposited with the CCDC.	2019-11-18 downloaded from the CCDC.
;
_cell_angle_alpha 110.002(2)
_cell_angle_beta 96.063(2)
_cell_angle_gamma 104.290(2)
_cell_formula_units_Z 2
_cell_length_a 7.71450(10)
_cell_length_b 10.8650(2)
_cell_length_c 12.5062(3)
_cell_measurement_reflns_used 14167
_cell_measurement_temperature 100(2)
_cell_measurement_theta_max 69.8630
_cell_measurement_theta_min 3.8520
_cell_volume 933.52(4)
_computing_cell_refinement 'CrysAlisPro 1.171.39.46 (Rigaku OD, 2018)'
_computing_data_collection 'CrysAlisPro 1.171.39.46 (Rigaku OD, 2018)'
_computing_data_reduction 'CrysAlisPro 1.171.39.46 (Rigaku OD, 2018)'
_computing_molecular_graphics 'Olex2 (Dolomanov et al., 2009)'
_computing_publication_material 'Olex2 (Dolomanov et al., 2009)'
_computing_structure_refinement 'ShelXL (Sheldrick, 2015)'
_computing_structure_solution 'ShelXT (Sheldrick, 2015)'
_diffrn_ambient_environment N~2~
_diffrn_ambient_temperature 100(2)
_diffrn_detector 'hybrid pixel detector'
_diffrn_detector_area_resol_mean 10
_diffrn_detector_dtime 0.000
_diffrn_detector_type 'Rigaku, HyPix 6000'
_diffrn_measured_fraction_theta_full 0.994
_diffrn_measured_fraction_theta_max 0.992
_diffrn_measurement_details
;
List of Runs (angles in degrees, time in seconds):

  # Type    Start    End  Width  t~exp~   \w     \q     \k     \f   Frames
#--------------------------------------------------------------------------
  1  \w    -89.00  89.00   0.50    0.50    --    0.00  30.00-180.00  356
  2  \w    -84.00  94.00   0.50    0.50    --    5.00  39.00  30.00  356
  3  \w   -179.00  -1.00   0.50    0.50    --  -90.00  49.00 150.00  356
  4  \w   -179.00  -1.00   0.50    0.50    --  -90.00  59.00 -98.68  356
  5  \w   -179.00  -1.00   0.50    0.50    --  -90.00  49.00  30.00  356
  6  \w   -179.00  -1.00   0.50    0.50    --  -90.00  58.00-161.35  356
  7  \w   -179.00  -1.00   0.50    0.50    --  -90.00  59.00  64.44  356
  8  \w   -179.00  -1.00   0.50    0.50    --  -90.00  59.00 106.01  356
  9  \w   -179.00  -1.00   0.50    0.50    --  -90.00  59.00 106.01  356
 10  \w   -179.00  -1.00   0.50    0.50    --  -90.00  59.00 -47.44  356
 11  \w   -179.00  -1.00   0.50    0.50    --  -90.00  20.00 -30.00  356
 12  \w   -139.00 -17.00   0.50    0.50    --  -90.00  39.00-150.00  244
 13  \w   -177.00-105.00   0.50    0.50    --  -90.00  59.00 160.65  144
 14  \w   -178.00 -80.00   0.50    0.50    --  -90.00  58.00 -27.38  196
;
_diffrn_measurement_device 'four-circle diffractometer'
_diffrn_measurement_device_details 'Rigaku, AFC11 quarter \c goniometer'
_diffrn_measurement_device_type
'Rigaku 007HF equipped with Varimax confocal mirrors and an AFC11 goniometer and HyPix 6000 detector'
_diffrn_measurement_method 'profile data from \w-scans'
_diffrn_measurement_specimen_support 'MiTeGen loops'
_diffrn_orient_matrix_type 'CrysAlisPro convention (1999,Acta A55,543-557)'
_diffrn_orient_matrix_UB_11 -0.1492907000
_diffrn_orient_matrix_UB_12 -0.1402163000
_diffrn_orient_matrix_UB_13 -0.0455696000
_diffrn_orient_matrix_UB_21 -0.1166921000
_diffrn_orient_matrix_UB_22 0.0508869000
_diffrn_orient_matrix_UB_23 -0.0732527000
_diffrn_orient_matrix_UB_31 0.0921719000
_diffrn_orient_matrix_UB_32 -0.0530772000
_diffrn_orient_matrix_UB_33 -0.1025912000
_diffrn_radiation_collimation 'Varimax focusing mirrors'
_diffrn_radiation_monochromator mirror
_diffrn_radiation_probe x-ray
_diffrn_radiation_type CuK\a
_diffrn_radiation_wavelength 1.54178
_diffrn_radiation_wavelength_determination fundamental
_diffrn_reflns_av_R_equivalents 0.0193
_diffrn_reflns_av_unetI/netI 0.0110
_diffrn_reflns_Laue_measured_fraction_full 0.994
_diffrn_reflns_Laue_measured_fraction_max 0.992
_diffrn_reflns_limit_h_max 9
_diffrn_reflns_limit_h_min -9
_diffrn_reflns_limit_k_max 13
_diffrn_reflns_limit_k_min -13
_diffrn_reflns_limit_l_max 14
_diffrn_reflns_limit_l_min -15
_diffrn_reflns_number 16421
_diffrn_reflns_point_group_measured_fraction_full 0.994
_diffrn_reflns_point_group_measured_fraction_max 0.992
_diffrn_reflns_theta_full 67.679
_diffrn_reflns_theta_max 68.234
_diffrn_reflns_theta_min 3.846
_diffrn_source 'Rotating anode'
_diffrn_source_current 30.0
_diffrn_source_power 1.2
_diffrn_source_target Cu
_diffrn_source_type 'Rigaku 007 HF'
_diffrn_source_voltage 40.0
_exptl_absorpt_coefficient_mu 1.650
_exptl_absorpt_correction_T_max 1.00000
_exptl_absorpt_correction_T_min 0.81108
_exptl_absorpt_correction_type multi-scan
_exptl_absorpt_process_details
;
CrysAlisPro 1.171.39.46 (Rigaku Oxford Diffraction, 2018)
Empirical absorption correction using spherical harmonics,
 implemented in SCALE3 ABSPACK scaling algorithm.
;
_exptl_crystal_colour red
_exptl_crystal_colour_primary red
_exptl_crystal_density_diffrn 1.325
_exptl_crystal_description block
_exptl_crystal_F_000 392
_exptl_crystal_recrystallization_method 'The material was recrystallised from a mixture of Pet. ether and chloroform'
_exptl_crystal_size_max 0.28
_exptl_crystal_size_mid 0.22
_exptl_crystal_size_min 0.08
_refine_diff_density_max 0.300
_refine_diff_density_min -0.289
_refine_diff_density_rms 0.036
_refine_ls_extinction_method none
_refine_ls_goodness_of_fit_ref 1.047
_refine_ls_hydrogen_treatment constr
_refine_ls_matrix_type full
_refine_ls_number_parameters 245
_refine_ls_number_reflns 3390
_refine_ls_number_restraints 0
_refine_ls_restrained_S_all 1.047
_refine_ls_R_factor_all 0.0294
_refine_ls_R_factor_gt 0.0292
_refine_ls_shift/su_max 0.001
_refine_ls_shift/su_mean 0.000
_refine_ls_structure_factor_coef Fsqd
_refine_ls_weighting_details 'w=1/[\s^2^(Fo^2^)+(0.0383P)^2^+0.3991P] where P=(Fo^2^+2Fc^2^)/3'
_refine_ls_weighting_scheme calc
_refine_ls_wR_factor_gt 0.0760
_refine_ls_wR_factor_ref 0.0761
_reflns_Friedel_coverage 0.000
_reflns_number_gt 3349
_reflns_number_total 3390
_reflns_threshold_expression 'I > 2\s(I)'
_cod_data_source_file c9mh01439j2.cif
_cod_data_source_block ICA
_cod_depositor_comments
;Adding full bibliography for 1552926--1552934.cif.

 Adding full bibliography for 1552926--1552934.cif.
;
_cod_original_cell_volume 933.52(3)
_cod_database_code 1552927
_shelx_shelxl_version_number 2018/3
_chemical_oxdiff_formula 'C23 H20 N2 O S '
_chemical_oxdiff_usercomment 'Sample #23:OPN207'
_shelx_space_group_comment
;
The symmetry employed for this shelxl refinement is uniquely defined
by the following loop, which should always be used as a source of
symmetry information in preference to the above space-group names.
They are only intended as comments.
;
_shelx_estimated_absorpt_t_max 0.879
_shelx_estimated_absorpt_t_min 0.655
_reflns_odcompleteness_completeness 99.24
_reflns_odcompleteness_iscentric 1
_reflns_odcompleteness_theta 68.13
_olex2_refinement_description
;
1. Fixed Uiso
 At 1.2 times of:
  All C(H) groups, All C(H,H) groups
 At 1.5 times of:
  All C(H,H,H) groups
2.a Secondary CH2 refined with riding coordinates:
 C18(H18A,H18B), C19(H19A,H19B), C20(H20A,H20B), C21(H21A,H21B), C22(H22A,H22B)
2.b Aromatic/amide H refined with riding coordinates:
 C6(H6), C7(H7), C8(H8), C9(H9), C13(H13), C15(H15), C16(H16)
2.c Idealised Me refined as rotating group:
 C23(H23A,H23B,H23C)
;
_olex2_diffrn_ambient_temperature_device 'Oxford Cryosystems'
_olex2_exptl_crystal_mounting_method 'The crystal was mounted on a MITIGEN holder in perfluoroether oil'
_olex2_submission_original_sample_id 'Sample #23:OPN207'
_olex2_submission_special_instructions 'No special instructions were received'
_oxdiff_exptl_absorpt_empirical_details
;
Empirical correction (ABSPACK) includes:
- Absorption correction using spherical harmonics
- Frame scaling
;
_oxdiff_exptl_absorpt_empirical_full_max 2.377
_oxdiff_exptl_absorpt_empirical_full_min 0.721

loop_
_space_group_symop_operation_xyz
'x, y, z'
'-x, -y, -z'

loop_
_atom_site_label
_atom_site_type_symbol
_atom_site_fract_x
_atom_site_fract_y
_atom_site_fract_z
_atom_site_U_iso_or_equiv
_atom_site_adp_type
_atom_site_occupancy
_atom_site_site_symmetry_order
_atom_site_calc_flag
_atom_site_refinement_flags_posn
S1 S 0.65598(4) 0.43014(3) 0.67312(2) 0.01760(10) Uani 1 1 d .
O1 O 0.73736(13) 0.61899(9) 0.57439(7) 0.0254(2) Uani 1 1 d .
N1 N 0.87375(16) 0.09799(11) 0.23494(10) 0.0282(3) Uani 1 1 d .
N2 N 0.98656(15) 0.34421(12) 0.03564(9) 0.0268(2) Uani 1 1 d .
C1 C 0.77764(15) 0.57747(12) 0.47951(10) 0.0187(2) Uani 1 1 d .
C2 C 0.78588(15) 0.43727(12) 0.41396(10) 0.0180(2) Uani 1 1 d .
C3 C 0.84664(15) 0.43739(12) 0.30652(10) 0.0175(2) Uani 1 1 d .
C4 C 0.86575(15) 0.57622(12) 0.30473(10) 0.0178(2) Uani 1 1 d .
C5 C 0.82755(15) 0.65845(12) 0.40733(10) 0.0186(2) Uani 1 1 d .
C6 C 0.83721(16) 0.79460(13) 0.43178(11) 0.0218(3) Uani 1 1 d .
H6 H 0.811707 0.848883 0.502305 0.026 Uiso 1 1 calc R
C7 C 0.88546(17) 0.84912(13) 0.34969(11) 0.0232(3) Uani 1 1 d .
H7 H 0.892865 0.942115 0.363851 0.028 Uiso 1 1 calc R
C8 C 0.92300(16) 0.76854(13) 0.24690(11) 0.0227(3) Uani 1 1 d .
H8 H 0.955254 0.807802 0.191850 0.027 Uiso 1 1 calc R
C9 C 0.91458(16) 0.63187(13) 0.22252(11) 0.0207(3) Uani 1 1 d .
H9 H 0.941186 0.578069 0.152227 0.025 Uiso 1 1 calc R
C10 C 0.88606(16) 0.33346(12) 0.22396(10) 0.0184(2) Uani 1 1 d .
C11 C 0.87864(16) 0.20321(13) 0.23164(10) 0.0210(3) Uani 1 1 d .
C12 C 0.94287(16) 0.34314(12) 0.12047(11) 0.0205(3) Uani 1 1 d .
C13 C 0.73926(16) 0.32742(12) 0.44651(10) 0.0191(2) Uani 1 1 d .
H13 H 0.744679 0.244579 0.389843 0.023 Uiso 1 1 calc R
C14 C 0.68426(16) 0.31057(12) 0.54728(10) 0.0187(2) Uani 1 1 d .
C15 C 0.65450(17) 0.18402(12) 0.55808(11) 0.0212(3) Uani 1 1 d .
H15 H 0.662579 0.104344 0.498603 0.025 Uiso 1 1 calc R
C16 C 0.61176(16) 0.18440(12) 0.66388(11) 0.0209(3) Uani 1 1 d .
H16 H 0.588038 0.105764 0.683717 0.025 Uiso 1 1 calc R
C17 C 0.60780(15) 0.31116(12) 0.73620(10) 0.0184(2) Uani 1 1 d .
C18 C 0.56905(17) 0.35330(12) 0.85656(10) 0.0201(3) Uani 1 1 d .
H18A H 0.469953 0.396615 0.858585 0.024 Uiso 1 1 calc R
H18B H 0.679730 0.423258 0.911831 0.024 Uiso 1 1 calc R
C19 C 0.51322(17) 0.23461(12) 0.89704(10) 0.0195(2) Uani 1 1 d .
H19A H 0.409787 0.160462 0.838210 0.023 Uiso 1 1 calc R
H19B H 0.616917 0.197184 0.903147 0.023 Uiso 1 1 calc R
C20 C 0.45701(17) 0.27837(12) 1.01423(10) 0.0199(3) Uani 1 1 d .
H20A H 0.557673 0.356472 1.071800 0.024 Uiso 1 1 calc R
H20B H 0.348635 0.310545 1.006729 0.024 Uiso 1 1 calc R
C21 C 0.41195(17) 0.16274(12) 1.05904(10) 0.0209(3) Uani 1 1 d .
H21A H 0.312024 0.084479 1.001011 0.025 Uiso 1 1 calc R
H21B H 0.520666 0.130993 1.066736 0.025 Uiso 1 1 calc R
C22 C 0.35439(18) 0.20442(13) 1.17574(11) 0.0222(3) Uani 1 1 d .
H22A H 0.239703 0.228735 1.166672 0.027 Uiso 1 1 calc R
H22B H 0.449827 0.287212 1.232391 0.027 Uiso 1 1 calc R
C23 C 0.3246(2) 0.09129(14) 1.22368(12) 0.0293(3) Uani 1 1 d .
H23A H 0.226903 0.010179 1.169407 0.044 Uiso 1 1 calc GR
H23B H 0.289897 0.123774 1.299202 0.044 Uiso 1 1 calc GR
H23C H 0.437910 0.067077 1.233311 0.044 Uiso 1 1 calc GR

loop_
_atom_site_aniso_label
_atom_site_aniso_U_11
_atom_site_aniso_U_22
_atom_site_aniso_U_33
_atom_site_aniso_U_23
_atom_site_aniso_U_13
_atom_site_aniso_U_12
S1 0.02063(16) 0.01680(15) 0.01758(16) 0.00887(12) 0.00608(11) 0.00533(11)
O1 0.0369(5) 0.0229(5) 0.0208(5) 0.0106(4) 0.0115(4) 0.0111(4)
N1 0.0362(6) 0.0226(6) 0.0287(6) 0.0116(5) 0.0122(5) 0.0089(5)
N2 0.0323(6) 0.0298(6) 0.0227(6) 0.0127(5) 0.0104(5) 0.0114(5)
C1 0.0183(6) 0.0206(6) 0.0183(6) 0.0093(5) 0.0038(5) 0.0051(5)
C2 0.0179(6) 0.0194(6) 0.0168(6) 0.0084(5) 0.0028(4) 0.0043(5)
C3 0.0150(5) 0.0194(6) 0.0177(6) 0.0089(5) 0.0017(4) 0.0028(4)
C4 0.0152(5) 0.0190(6) 0.0198(6) 0.0095(5) 0.0020(4) 0.0039(4)
C5 0.0173(5) 0.0204(6) 0.0195(6) 0.0100(5) 0.0032(5) 0.0049(5)
C6 0.0223(6) 0.0209(6) 0.0234(6) 0.0094(5) 0.0050(5) 0.0072(5)
C7 0.0236(6) 0.0197(6) 0.0290(7) 0.0132(5) 0.0040(5) 0.0060(5)
C8 0.0221(6) 0.0248(6) 0.0251(6) 0.0160(5) 0.0049(5) 0.0048(5)
C9 0.0200(6) 0.0237(6) 0.0208(6) 0.0118(5) 0.0049(5) 0.0057(5)
C10 0.0187(6) 0.0194(6) 0.0177(6) 0.0091(5) 0.0043(4) 0.0039(5)
C11 0.0229(6) 0.0222(6) 0.0180(6) 0.0078(5) 0.0070(5) 0.0057(5)
C12 0.0210(6) 0.0189(6) 0.0219(6) 0.0084(5) 0.0038(5) 0.0059(5)
C13 0.0202(6) 0.0187(6) 0.0178(6) 0.0074(5) 0.0037(5) 0.0045(5)
C14 0.0192(6) 0.0189(6) 0.0182(6) 0.0085(5) 0.0039(5) 0.0043(5)
C15 0.0256(6) 0.0172(6) 0.0209(6) 0.0078(5) 0.0059(5) 0.0054(5)
C16 0.0245(6) 0.0191(6) 0.0221(6) 0.0118(5) 0.0064(5) 0.0054(5)
C17 0.0170(5) 0.0202(6) 0.0194(6) 0.0102(5) 0.0038(4) 0.0044(5)
C18 0.0235(6) 0.0192(6) 0.0200(6) 0.0095(5) 0.0077(5) 0.0066(5)
C19 0.0232(6) 0.0193(6) 0.0185(6) 0.0091(5) 0.0065(5) 0.0069(5)
C20 0.0237(6) 0.0194(6) 0.0190(6) 0.0088(5) 0.0068(5) 0.0076(5)
C21 0.0267(6) 0.0190(6) 0.0192(6) 0.0086(5) 0.0075(5) 0.0077(5)
C22 0.0283(6) 0.0225(6) 0.0210(6) 0.0111(5) 0.0099(5) 0.0106(5)
C23 0.0411(8) 0.0286(7) 0.0284(7) 0.0175(6) 0.0164(6) 0.0148(6)

loop_
_atom_type_symbol
_atom_type_description
_atom_type_scat_dispersion_real
_atom_type_scat_dispersion_imag
_atom_type_scat_source
C C 0.0181 0.0091 'International Tables Vol C Tables 4.2.6.8 and 6.1.1.4'
H H 0.0000 0.0000 'International Tables Vol C Tables 4.2.6.8 and 6.1.1.4'
N N 0.0311 0.0180 'International Tables Vol C Tables 4.2.6.8 and 6.1.1.4'
O O 0.0492 0.0322 'International Tables Vol C Tables 4.2.6.8 and 6.1.1.4'
S S 0.3331 0.5567 'International Tables Vol C Tables 4.2.6.8 and 6.1.1.4'

loop_
_geom_angle_atom_site_label_1
_geom_angle_atom_site_label_2
_geom_angle_atom_site_label_3
_geom_angle
C17 S1 C14 92.26(6)
O1 C1 C2 127.17(11)
O1 C1 C5 126.17(11)
C5 C1 C2 106.66(10)
C3 C2 C1 107.50(10)
C13 C2 C1 125.85(11)
C13 C2 C3 126.62(11)
C2 C3 C4 107.08(10)
C10 C3 C2 127.90(11)
C10 C3 C4 124.98(11)
C5 C4 C3 108.98(10)
C5 C4 C9 119.47(11)
C9 C4 C3 131.54(11)
C4 C5 C1 109.69(10)
C6 C5 C1 127.85(11)
C6 C5 C4 122.46(11)
C5 C6 H6 121.1
C5 C6 C7 117.77(12)
C7 C6 H6 121.1
C6 C7 H7 119.7
C6 C7 C8 120.51(11)
C8 C7 H7 119.7
C7 C8 H8 119.1
C7 C8 C9 121.79(11)
C9 C8 H8 119.1
C4 C9 H9 121.0
C8 C9 C4 118.00(11)
C8 C9 H9 121.0
C3 C10 C11 123.96(11)
C3 C10 C12 123.70(11)
C12 C10 C11 112.33(10)
N1 C11 C10 178.21(13)
N2 C12 C10 176.74(13)
C2 C13 H13 113.1
C2 C13 C14 133.75(11)
C14 C13 H13 113.1
C13 C14 S1 130.23(9)
C15 C14 S1 109.35(9)
C15 C14 C13 120.32(11)
C14 C15 H15 122.9
C14 C15 C16 114.17(11)
C16 C15 H15 122.9
C15 C16 H16 123.7
C17 C16 C15 112.54(11)
C17 C16 H16 123.7
C16 C17 S1 111.67(9)
C16 C17 C18 128.62(11)
C18 C17 S1 119.71(9)
C17 C18 H18A 108.8
C17 C18 H18B 108.8
C17 C18 C19 113.78(10)
H18A C18 H18B 107.7
C19 C18 H18A 108.8
C19 C18 H18B 108.8
C18 C19 H19A 109.1
C18 C19 H19B 109.1
H19A C19 H19B 107.9
C20 C19 C18 112.32(10)
C20 C19 H19A 109.1
C20 C19 H19B 109.1
C19 C20 H20A 109.0
C19 C20 H20B 109.0
H20A C20 H20B 107.8
C21 C20 C19 112.79(10)
C21 C20 H20A 109.0
C21 C20 H20B 109.0
C20 C21 H21A 108.9
C20 C21 H21B 108.9
H21A C21 H21B 107.7
C22 C21 C20 113.51(10)
C22 C21 H21A 108.9
C22 C21 H21B 108.9
C21 C22 H22A 109.0
C21 C22 H22B 109.0
C21 C22 C23 112.74(10)
H22A C22 H22B 107.8
C23 C22 H22A 109.0
C23 C22 H22B 109.0
C22 C23 H23A 109.5
C22 C23 H23B 109.5
C22 C23 H23C 109.5
H23A C23 H23B 109.5
H23A C23 H23C 109.5
H23B C23 H23C 109.5

loop_
_geom_bond_atom_site_label_1
_geom_bond_atom_site_label_2
_geom_bond_distance
S1 C14 1.7396(12)
S1 C17 1.7187(12)
O1 C1 1.2202(15)
N1 C11 1.1495(17)
N2 C12 1.1495(17)
C1 C2 1.4835(16)
C1 C5 1.4788(16)
C2 C3 1.4693(16)
C2 C13 1.3679(17)
C3 C4 1.4871(16)
C3 C10 1.3682(17)
C4 C5 1.3990(17)
C4 C9 1.3997(17)
C5 C6 1.3851(17)
C6 H6 0.9500
C6 C7 1.3898(17)
C7 H7 0.9500
C7 C8 1.3918(19)
C8 H8 0.9500
C8 C9 1.3930(17)
C9 H9 0.9500
C10 C11 1.4385(16)
C10 C12 1.4381(16)
C13 H13 0.9500
C13 C14 1.4262(16)
C14 C15 1.3925(17)
C15 H15 0.9500
C15 C16 1.3959(17)
C16 H16 0.9500
C16 C17 1.3748(17)
C17 C18 1.5020(16)
C18 H18A 0.9900
C18 H18B 0.9900
C18 C19 1.5242(16)
C19 H19A 0.9900
C19 H19B 0.9900
C19 C20 1.5237(16)
C20 H20A 0.9900
C20 H20B 0.9900
C20 C21 1.5233(16)
C21 H21A 0.9900
C21 H21B 0.9900
C21 C22 1.5220(16)
C22 H22A 0.9900
C22 H22B 0.9900
C22 C23 1.5222(17)
C23 H23A 0.9800
C23 H23B 0.9800
C23 H23C 0.9800

loop_
_geom_torsion_atom_site_label_1
_geom_torsion_atom_site_label_2
_geom_torsion_atom_site_label_3
_geom_torsion_atom_site_label_4
_geom_torsion
S1 C14 C15 C16 -0.33(14)
S1 C17 C18 C19 175.19(8)
O1 C1 C2 C3 -178.08(11)
O1 C1 C2 C13 3.9(2)
O1 C1 C5 C4 179.69(11)
O1 C1 C5 C6 -0.5(2)
C1 C2 C3 C4 -2.85(12)
C1 C2 C3 C10 174.93(11)
C1 C2 C13 C14 -4.7(2)
C1 C5 C6 C7 -179.23(11)
C2 C1 C5 C4 -0.45(13)
C2 C1 C5 C6 179.35(11)
C2 C3 C4 C5 2.63(13)
C2 C3 C4 C9 -178.21(12)
C2 C3 C10 C11 -1.90(19)
C2 C3 C10 C12 179.25(11)
C2 C13 C14 S1 -0.5(2)
C2 C13 C14 C15 -176.47(13)
C3 C2 C13 C14 177.61(12)
C3 C4 C5 C1 -1.34(13)
C3 C4 C5 C6 178.85(11)
C3 C4 C9 C8 -179.11(11)
C4 C3 C10 C11 175.50(11)
C4 C3 C10 C12 -3.35(18)
C4 C5 C6 C7 0.54(18)
C5 C1 C2 C3 2.06(12)
C5 C1 C2 C13 -175.96(11)
C5 C4 C9 C8 -0.02(17)
C5 C6 C7 C8 -0.20(18)
C6 C7 C8 C9 -0.24(19)
C7 C8 C9 C4 0.35(18)
C9 C4 C5 C1 179.38(10)
C9 C4 C5 C6 -0.43(17)
C10 C3 C4 C5 -175.23(11)
C10 C3 C4 C9 3.9(2)
C13 C2 C3 C4 175.16(11)
C13 C2 C3 C10 -7.1(2)
C13 C14 C15 C16 176.44(11)
C14 S1 C17 C16 -0.40(10)
C14 S1 C17 C18 179.37(10)
C14 C15 C16 C17 0.04(16)
C15 C16 C17 S1 0.28(14)
C15 C16 C17 C18 -179.47(11)
C16 C17 C18 C19 -5.08(18)
C17 S1 C14 C13 -175.94(12)
C17 S1 C14 C15 0.41(9)
C17 C18 C19 C20 -174.38(10)
C18 C19 C20 C21 -176.53(10)
C19 C20 C21 C22 -179.65(10)
C20 C21 C22 C23 -175.43(11)
